data_7229808
loop_
_publ_author_name
'You, Li-Xin'
'Zhao, Bai-Bei'
'Liu, Hui-Jie'
'Wang, Shu-Ju'
'Xiong, Gang'
'He, Yong-Ke'
'Ding, Fu'
'Joos, Jonas J.'
'Smet, Philippe F.'
'Sun, Ya-Guang'

_publ_section_title
;
 2D and 3D lanthanide metal--organic frameworks constructed from three
 benzenedicarboxylate ligands: synthesis, structure and luminescent
 properties
;
_journal_issue 5
_journal_name_full CrystEngComm
_journal_page_first 615
_journal_paper_doi 10.1039/C7CE01773A
_journal_volume 20
_journal_year 2018
_chemical_formula_moiety 'C26 H19 Eu N2 O10'
_chemical_formula_sum 'C26 H19 Eu N2 O10'
_chemical_formula_weight 671.40
_space_group_crystal_system monoclinic
_space_group_IT_number 14
_space_group_name_Hall '-P 2ybc'
_space_group_name_H-M_alt 'P 1 21/c 1'
_symmetry_space_group_name_Hall '-P 2ybc'
_symmetry_space_group_name_H-M 'P 1 21/c 1'
_atom_sites_solution_hydrogens mixed
_audit_block_doi 10.5517/cc1j7mhw
_audit_creation_date 2017-12-04
_audit_creation_method
;
Olex2 1.2
(compiled 2016.09.09 svn.r3337 for OlexSys, GUI svn.r5227)
;
_audit_update_record
;
2015-06-18 deposited with the CCDC.
2017-12-27 downloaded from the CCDC.
;
_cell_angle_alpha 90
_cell_angle_beta 104.53(3)
_cell_angle_gamma 90
_cell_formula_units_Z 4
_cell_length_a 14.672(3)
_cell_length_b 16.543(3)
_cell_length_c 10.243(2)
_cell_measurement_reflns_used 6696
_cell_measurement_temperature 293
_cell_measurement_theta_max 27.5
_cell_measurement_theta_min 3.0
_cell_volume 2406.7(9)
_computing_cell_refinement
;
CrystalClear-SM Expert 2.0 r1 (Rigaku, 2009)
;
_computing_data_collection
;
CrystalClear-SM Expert 2.0 r1 (Rigaku, 2009)
;
_computing_data_reduction
;
CrystalClear-SM Expert 2.0 r1 (Rigaku, 2009)
;
_computing_molecular_graphics 'Olex2 (Dolomanov et al., 2009)'
_computing_publication_material 'Olex2 (Dolomanov et al., 2009)'
_computing_structure_refinement 'ShelXL (Sheldrick, 2015)'
_diffrn_ambient_temperature 293
_diffrn_detector CCD
_diffrn_detector_area_resol_mean 13.6612
_diffrn_measured_fraction_theta_full 0.996
_diffrn_measured_fraction_theta_max 0.996
_diffrn_measurement_details
;
scan:
    Number of images: 180
               Slice: -60.0000 - 120.0000
         Image width: 1.0000
            Exp time: 16.0000
       Rotation axis: Omega
               Omega: 0.0000
                 Chi: 54.0000
                 Phi: 0.0000
                 XTD: 50.1147
              2theta: 29.9289
scan:
    Number of images: 180
               Slice: -60.0000 - 120.0000
         Image width: 1.0000
            Exp time: 16.0000
       Rotation axis: Omega
               Omega: 0.0000
                 Chi: 54.0000
                 Phi: 120.0000
                 XTD: 50.1147
              2theta: 29.9289
scan:
    Number of images: 180
               Slice: -60.0000 - 120.0000
         Image width: 1.0000
            Exp time: 16.0000
       Rotation axis: Omega
               Omega: 0.0000
                 Chi: 54.0000
                 Phi: 240.0000
                 XTD: 50.1147
              2theta: 29.9289
;
_diffrn_measurement_device
;
XtaLABmini: Fixed Chi 2 circle
;
_diffrn_measurement_device_type 'Rigaku Mercury375R (2x2 bin mode)'
_diffrn_measurement_method 'profile data from \w-scans'
_diffrn_measurement_specimen_support Fiber
_diffrn_orient_matrix_type d*Trek
_diffrn_orient_matrix_UB_11 0.031422
_diffrn_orient_matrix_UB_12 -0.040423
_diffrn_orient_matrix_UB_13 0.086891
_diffrn_orient_matrix_UB_21 -0.053086
_diffrn_orient_matrix_UB_22 -0.028283
_diffrn_orient_matrix_UB_23 0.006040
_diffrn_orient_matrix_UB_31 0.030250
_diffrn_orient_matrix_UB_32 -0.060773
_diffrn_orient_matrix_UB_33 -0.018704
_diffrn_radiation_monochromator 'Graphite Monochromator'
_diffrn_radiation_type MoK\a
_diffrn_radiation_wavelength 0.71073
_diffrn_reflns_av_R_equivalents 0.1285
_diffrn_reflns_av_unetI/netI 0.0834
_diffrn_reflns_Laue_measured_fraction_full 0.996
_diffrn_reflns_Laue_measured_fraction_max 0.996
_diffrn_reflns_limit_h_max 17
_diffrn_reflns_limit_h_min -17
_diffrn_reflns_limit_k_max 19
_diffrn_reflns_limit_k_min -19
_diffrn_reflns_limit_l_max 12
_diffrn_reflns_limit_l_min -12
_diffrn_reflns_number 19696
_diffrn_reflns_point_group_measured_fraction_full 0.996
_diffrn_reflns_point_group_measured_fraction_max 0.996
_diffrn_reflns_theta_full 25.009
_diffrn_reflns_theta_max 25.009
_diffrn_reflns_theta_min 3.045
_diffrn_source 'Sealed Tube'
_diffrn_source_current 12.0
_diffrn_source_power 0.6
_diffrn_source_voltage 50.0
_exptl_absorpt_coefficient_mu 2.672
_exptl_absorpt_correction_T_max 0.996
_exptl_absorpt_correction_T_min 0.983
_exptl_absorpt_correction_type numerical
_exptl_crystal_colour Colorless
_exptl_crystal_density_diffrn 1.853
_exptl_crystal_description Prism
_exptl_crystal_F_000 1328
_exptl_crystal_size_max 0.2
_exptl_crystal_size_mid 0.2
_exptl_crystal_size_min 0.2
_refine_diff_density_max 1.724
_refine_diff_density_min -2.071
_refine_diff_density_rms 0.164
_refine_ls_extinction_method none
_refine_ls_goodness_of_fit_ref 1.042
_refine_ls_hydrogen_treatment mixed
_refine_ls_matrix_type full
_refine_ls_number_parameters 359
_refine_ls_number_reflns 4235
_refine_ls_number_restraints 68
_refine_ls_restrained_S_all 1.049
_refine_ls_R_factor_all 0.0463
_refine_ls_R_factor_gt 0.0429
_refine_ls_shift/su_max 0.002
_refine_ls_shift/su_mean 0.000
_refine_ls_structure_factor_coef Fsqd
_refine_ls_weighting_details 'w=1/[\s^2^(Fo^2^)+(0.0503P)^2^] where P=(Fo^2^+2Fc^2^)/3'
_refine_ls_weighting_scheme calc
_refine_ls_wR_factor_gt 0.1046
_refine_ls_wR_factor_ref 0.1073
_reflns_Friedel_coverage 0.000
_reflns_number_gt 3806
_reflns_number_total 4235
_reflns_threshold_expression 'I > 2\s(I)'
_cod_data_source_file c7ce01773a2.cif
_cod_data_source_block 333
_cod_depositor_comments
;
The following automatic conversions were performed:

'_exptl_absorpt_correction_type' value 'Numerical' changed to
'numerical' according to
/home/data/users/saulius/crontab/automatic-downloads/rss-feeds/RSC/lib/dictionaries/cif_core.dic
dictionary named 'cif_core.dic' version 2.4.2 from 2011-04-26.

Automatic conversion script
Id: cif_fix_values 4973 2017-02-22 13:04:09Z antanas 

 Adding full bibliography for 7229803--7229819.cif.
;
_cod_original_cell_volume 2406.6(9)
_cod_database_code 7229808
_shelx_space_group_comment
;
The symmetry employed for this shelxl refinement is uniquely defined
by the following loop, which should always be used as a source of
symmetry information in preference to the above space-group names.
They are only intended as comments.
;
_olex2_refinement_description
;
1. Fixed Uiso
 At 1.2 times of:
  All C(H) groups
 At 1.5 times of:
  All C(H,H) groups, All O(H) groups, All O(H,H) groups
2. Restrained distances
 H5A-H5B
 1.39 with sigma of 0.01
 O5-H5B
 0.85 with sigma of 0.01
 O5-H5A
 0.85 with sigma of 0.01
 H5B-Eu1
 2.9 with sigma of 0.01
 H6B-H6A
 1.39 with sigma of 0.01
 H6B-O6
 0.85 with sigma of 0.01
 O6-H6A
 0.85 with sigma of 0.01
 H6B-Eu1
 2.9 with sigma of 0.01
3. Uiso/Uaniso restraints and constraints
N2 \\sim C12 \\sim C13 \\sim C10 \\sim C11: within 3.8A with sigma of 0.01 and
sigma for terminal atoms of 0.01
4.a Riding coordinates:
 O6(H6A,H6B)
4.b Aromatic/amide H refined with riding coordinates:
 C3(H3), C7(H7), C20(H20), C16(H16), C18(H18), C5(H5), C25(H25), C24(H24),
 C23(H23), C26(H26), C10(H10), C13(H13), C12(H12), C11(H11)
4.c Idealised tetrahedral OH refined as rotating group:
 O1(H1)
;
_shelx_shelxl_version_number 2016/6
_olex2_submission_special_instructions 'No special instructions were received'

loop_
_space_group_symop_operation_xyz
'x, y, z'
'-x, y+1/2, -z+1/2'
'-x, -y, -z'
'x, -y-1/2, z-1/2'

loop_
_atom_site_label
_atom_site_type_symbol
_atom_site_fract_x
_atom_site_fract_y
_atom_site_fract_z
_atom_site_U_iso_or_equiv
_atom_site_adp_type
_atom_site_occupancy
_atom_site_site_symmetry_order
_atom_site_calc_flag
_atom_site_refinement_flags_posn
_atom_site_refinement_flags_adp
O9 O 0.2966(2) 0.58972(18) 0.6725(3) 0.0264(8) Uani 1 1 d . .
C1 C 0.3611(3) 0.5466(3) 0.7477(5) 0.0244(11) Uani 1 1 d . .
O3 O 0.8073(2) 0.25772(18) 0.3172(3) 0.0250(7) Uani 1 1 d . .
O8 O 0.5942(3) 0.31501(19) 0.9217(4) 0.0385(10) Uani 1 1 d . .
C4 C 0.3940(3) 0.3893(3) 0.4932(5) 0.0231(10) Uani 1 1 d . .
C2 C 0.3947(3) 0.4731(2) 0.6885(5) 0.0215(10) Uani 1 1 d . .
C3 C 0.3642(3) 0.4581(3) 0.5513(5) 0.0248(11) Uani 1 1 d . .
H3 H 0.323301 0.494383 0.496607 0.030 Uiso 1 1 calc R .
C9 C 0.3634(4) 0.3769(3) 0.3455(6) 0.0337(13) Uani 1 1 d . .
Eu1 Eu 0.70110(2) 0.18630(2) 0.63404(2) 0.01703(12) Uani 1 1 d D .
O7 O 0.5901(2) 0.23837(18) 0.7422(3) 0.0250(7) Uani 1 1 d . .
O4 O 0.8215(3) 0.2269(2) 0.5322(4) 0.0380(9) Uani 1 1 d . .
O5 O 0.6767(3) 0.3344(2) 0.5631(4) 0.0375(9) Uani 1 1 d D .
C15 C 0.9407(4) 0.3075(2) 0.4793(5) 0.0225(11) Uani 1 1 d . .
C8 C 0.5635(3) 0.2973(3) 0.7986(5) 0.0208(10) Uani 1 1 d . .
C6 C 0.4891(3) 0.3520(3) 0.7144(5) 0.0212(10) Uani 1 1 d . .
C14 C 0.8494(3) 0.2608(2) 0.4394(5) 0.0200(10) Uani 1 1 d . .
C7 C 0.4582(3) 0.4198(3) 0.7706(5) 0.0243(11) Uani 1 1 d . .
H7 H 0.479584 0.429752 0.862563 0.029 Uiso 1 1 calc R .
C20 C 0.9693(3) 0.3520(3) 0.3813(5) 0.0241(10) Uani 1 1 d . .
H20 H 0.933148 0.351151 0.292614 0.029 Uiso 1 1 calc R .
C16 C 0.9967(4) 0.3074(3) 0.6107(6) 0.0250(11) Uani 1 1 d . .
H16 H 0.978654 0.277072 0.676447 0.030 Uiso 1 1 calc R .
C18 C 1.1050(4) 0.3979(3) 0.5459(6) 0.0320(12) Uani 1 1 d . .
H18 H 1.159488 0.429060 0.569082 0.038 Uiso 1 1 calc R .
C5 C 0.4553(3) 0.3364(3) 0.5764(5) 0.0230(10) Uani 1 1 d . .
H5 H 0.474237 0.289667 0.540090 0.028 Uiso 1 1 calc R .
C22 C 1.0809(4) 0.4443(3) 0.3070(6) 0.0298(12) Uani 1 1 d . .
N1 N 1.1347(4) 0.5298(3) 0.1030(6) 0.0477(13) Uani 1 1 d . .
C25 C 1.0964(5) 0.4565(4) 0.0808(7) 0.0536(18) Uani 1 1 d . .
H25 H 1.088182 0.433865 -0.004538 0.064 Uiso 1 1 calc R .
C17 C 1.0794(4) 0.3522(3) 0.6445(6) 0.0329(12) Uani 1 1 d . .
C19 C 1.0520(4) 0.3982(3) 0.4152(5) 0.0282(11) Uani 1 1 d . .
C24 C 1.1467(5) 0.5601(3) 0.2249(7) 0.0452(15) Uani 1 1 d . .
H24 H 1.172686 0.611573 0.241186 0.054 Uiso 1 1 calc R .
C23 C 1.1230(4) 0.5199(3) 0.3306(6) 0.0373(13) Uani 1 1 d . .
H23 H 1.135029 0.543164 0.415885 0.045 Uiso 1 1 calc R .
C26 C 1.0682(5) 0.4123(3) 0.1787(7) 0.0442(16) Uani 1 1 d . .
H26 H 1.040990 0.361543 0.158463 0.053 Uiso 1 1 calc R .
O10 O 0.3958(3) 0.56417(19) 0.8689(4) 0.0310(8) Uani 1 1 d . .
O6 O 0.8003(3) 0.0732(2) 0.6114(5) 0.0429(10) Uani 1 1 d D .
H6A H 0.807799 0.066077 0.532504 0.064 Uiso 1 1 d DR .
H6B H 0.789319 0.028537 0.644444 0.064 Uiso 1 1 d DR .
O1 O 1.2111(3) 0.3971(3) 0.8130(5) 0.0636(14) Uani 1 1 d . .
H1 H 1.239499 0.391424 0.892266 0.095 Uiso 1 1 calc GR .
O2 O 1.1268(5) 0.2980(3) 0.8666(6) 0.0770(18) Uani 1 1 d . .
C21 C 1.1408(5) 0.3478(4) 0.7841(7) 0.0504(16) Uani 1 1 d . .
C10 C 0.3722(6) 0.4399(5) 0.2586(7) 0.0612(16) Uani 1 1 d . U
H10 H 0.395739 0.489293 0.295611 0.073 Uiso 1 1 calc R .
N2 N 0.3066(5) 0.3681(4) 0.0668(7) 0.0716(16) Uani 1 1 d . U
C13 C 0.3269(6) 0.3053(4) 0.2877(8) 0.0595(17) Uani 1 1 d . U
H13 H 0.322980 0.259704 0.339131 0.071 Uiso 1 1 calc R .
C12 C 0.2943(6) 0.3047(5) 0.1393(9) 0.0697(19) Uani 1 1 d . U
H12 H 0.264544 0.258887 0.095878 0.084 Uiso 1 1 calc R .
C11 C 0.3476(6) 0.4319(5) 0.1225(9) 0.0743(19) Uani 1 1 d . U
H11 H 0.360836 0.473501 0.069004 0.089 Uiso 1 1 calc R .
H5A H 0.690(5) 0.354(5) 0.493(5) 0.112 Uiso 1 1 d DR .
H5B H 0.6190(18) 0.3441(17) 0.559(8) 0.112 Uiso 1 1 d DR .

loop_
_atom_site_aniso_label
_atom_site_aniso_U_11
_atom_site_aniso_U_22
_atom_site_aniso_U_33
_atom_site_aniso_U_23
_atom_site_aniso_U_13
_atom_site_aniso_U_12
O9 0.037(2) 0.0177(16) 0.0234(19) 0.0004(13) 0.0045(17) 0.0075(14)
C1 0.029(3) 0.019(2) 0.027(3) -0.001(2) 0.010(2) -0.0009(19)
O3 0.0314(18) 0.0207(17) 0.021(2) 0.0035(13) 0.0030(16) 0.0001(13)
O8 0.048(3) 0.036(2) 0.026(3) -0.0053(15) -0.001(2) 0.0200(16)
C4 0.025(2) 0.027(2) 0.017(3) -0.0033(19) 0.002(2) 0.0006(19)
C2 0.028(2) 0.015(2) 0.022(3) -0.0009(18) 0.007(2) 0.0044(18)
C3 0.030(3) 0.020(2) 0.023(3) 0.002(2) 0.005(2) 0.0066(19)
C9 0.033(3) 0.043(3) 0.022(3) -0.007(2) 0.000(2) 0.013(2)
Eu1 0.02475(18) 0.01279(16) 0.0136(2) -0.00044(7) 0.00491(14) -0.00196(7)
O7 0.0327(19) 0.0222(17) 0.0201(19) -0.0028(14) 0.0066(16) 0.0092(14)
O4 0.040(2) 0.049(2) 0.027(2) 0.0066(18) 0.0122(19) -0.0129(18)
O5 0.053(2) 0.0261(18) 0.035(3) 0.0096(17) 0.014(2) -0.0005(17)
C15 0.032(3) 0.019(2) 0.017(3) -0.0006(17) 0.008(2) 0.0006(18)
C8 0.022(2) 0.022(2) 0.017(3) 0.0009(19) 0.002(2) 0.0013(18)
C6 0.027(2) 0.016(2) 0.019(3) -0.0018(18) 0.003(2) 0.0034(18)
C14 0.027(2) 0.016(2) 0.018(3) 0.0005(18) 0.008(2) 0.0006(18)
C7 0.035(3) 0.020(2) 0.016(3) -0.0041(18) 0.004(2) 0.0058(19)
C20 0.027(3) 0.026(2) 0.018(3) 0.0019(19) 0.003(2) -0.0024(19)
C16 0.030(3) 0.026(3) 0.018(3) 0.0025(18) 0.003(2) -0.0012(18)
C18 0.029(3) 0.031(3) 0.033(3) -0.004(2) 0.004(3) -0.011(2)
C5 0.028(3) 0.020(2) 0.020(3) -0.005(2) 0.003(2) 0.0044(19)
C22 0.032(3) 0.025(3) 0.035(3) 0.000(2) 0.013(3) -0.007(2)
N1 0.050(3) 0.044(3) 0.055(4) 0.012(3) 0.024(3) -0.011(2)
C25 0.073(5) 0.049(4) 0.049(4) -0.005(3) 0.035(4) -0.019(3)
C17 0.039(3) 0.030(3) 0.025(3) -0.001(2) 0.000(3) -0.002(2)
C19 0.034(3) 0.022(2) 0.028(3) -0.001(2) 0.007(2) -0.004(2)
C24 0.057(4) 0.028(3) 0.052(4) 0.005(3) 0.016(4) -0.011(3)
C23 0.050(3) 0.025(3) 0.038(3) -0.005(2) 0.013(3) -0.008(2)
C26 0.066(4) 0.034(3) 0.041(4) -0.007(3) 0.029(3) -0.017(3)
O10 0.043(2) 0.0239(17) 0.022(2) -0.0074(14) 0.0009(18) 0.0139(15)
O6 0.061(3) 0.0272(19) 0.050(3) -0.0044(17) 0.032(2) 0.0070(18)
O1 0.055(3) 0.096(4) 0.031(3) -0.004(3) -0.006(2) -0.028(3)
O2 0.100(5) 0.071(3) 0.042(3) 0.018(3) -0.016(3) -0.028(3)
C21 0.054(4) 0.055(4) 0.036(4) -0.011(3) -0.001(3) -0.003(3)
C10 0.079(4) 0.070(4) 0.031(3) 0.005(3) 0.007(3) 0.009(3)
N2 0.077(4) 0.087(4) 0.043(3) 0.008(3) -0.001(3) 0.002(3)
C13 0.069(4) 0.066(4) 0.039(4) -0.016(3) 0.006(3) 0.003(3)
C12 0.073(4) 0.075(4) 0.057(4) -0.038(3) 0.009(4) -0.008(3)
C11 0.088(4) 0.085(4) 0.045(4) -0.002(3) 0.006(4) -0.001(4)

loop_
_atom_type_symbol
_atom_type_description
_atom_type_scat_dispersion_real
_atom_type_scat_dispersion_imag
_atom_type_scat_source
C C 0.0033 0.0016 'International Tables Vol C Tables 4.2.6.8 and 6.1.1.4'
H H 0.0000 0.0000 'International Tables Vol C Tables 4.2.6.8 and 6.1.1.4'
Eu Eu -0.1578 3.6682 'International Tables Vol C Tables 4.2.6.8 and 6.1.1.4'
N N 0.0061 0.0033 'International Tables Vol C Tables 4.2.6.8 and 6.1.1.4'
O O 0.0106 0.0060 'International Tables Vol C Tables 4.2.6.8 and 6.1.1.4'

loop_
_geom_angle_atom_site_label_1
_geom_angle_atom_site_label_2
_geom_angle_atom_site_label_3
_geom_angle
_geom_angle_site_symmetry_1
_geom_angle_site_symmetry_3
C1 O9 Eu1 91.0(3) . 2_656
O9 C1 C2 118.6(4) . .
O9 C1 Eu1 62.5(2) . 2_656
C2 C1 Eu1 178.9(4) . 2_656
O10 C1 O9 121.6(4) . .
O10 C1 C2 119.8(4) . .
O10 C1 Eu1 59.1(2) . 2_656
C14 O3 Eu1 149.3(3) . 4_565
C8 O8 Eu1 156.0(3) . 4_566
C3 C4 C9 119.9(4) . .
C5 C4 C3 118.4(4) . .
C5 C4 C9 121.7(4) . .
C3 C2 C1 120.1(4) . .
C3 C2 C7 119.6(4) . .
C7 C2 C1 120.3(4) . .
C2 C3 C4 121.3(4) . .
C10 C9 C4 119.6(5) . .
C13 C9 C4 123.2(6) . .
C13 C9 C10 117.2(6) . .
O9 Eu1 C1 26.49(13) 2_646 2_646
O9 Eu1 O5 143.02(12) 2_646 .
O3 Eu1 O9 75.19(11) 4_566 2_646
O3 Eu1 C1 101.63(13) 4_566 2_646
O3 Eu1 O8 156.39(11) 4_566 4_565
O3 Eu1 O7 82.89(12) 4_566 .
O3 Eu1 O4 79.52(13) 4_566 .
O3 Eu1 O5 82.20(13) 4_566 .
O3 Eu1 O10 127.41(12) 4_566 2_646
O3 Eu1 O6 95.09(13) 4_566 .
O8 Eu1 O9 126.45(11) 4_565 2_646
O8 Eu1 C1 100.11(13) 4_565 2_646
O8 Eu1 O7 93.42(14) 4_565 .
O8 Eu1 O4 89.60(14) 4_565 .
O8 Eu1 O5 74.41(12) 4_565 .
O8 Eu1 O10 74.42(12) 4_565 2_646
O8 Eu1 O6 100.52(15) 4_565 .
O7 Eu1 O9 74.81(11) . 2_646
O7 Eu1 C1 76.37(12) . 2_646
O7 Eu1 O4 141.90(14) . .
O7 Eu1 O5 73.65(12) . .
O7 Eu1 O10 80.82(12) . 2_646
O7 Eu1 O6 146.51(13) . .
O4 Eu1 O9 131.17(12) . 2_646
O4 Eu1 C1 140.27(14) . 2_646
O4 Eu1 O5 70.66(13) . .
O4 Eu1 O10 136.04(13) . 2_646
O4 Eu1 O6 69.05(13) . .
O5 Eu1 C1 149.06(13) . 2_646
O10 Eu1 O9 52.32(11) 2_646 2_646
O10 Eu1 C1 25.83(13) 2_646 2_646
O10 Eu1 O5 137.98(13) 2_646 .
O6 Eu1 O9 72.40(13) . 2_646
O6 Eu1 C1 71.31(14) . 2_646
O6 Eu1 O5 139.42(13) . .
O6 Eu1 O10 73.98(14) . 2_646
C8 O7 Eu1 147.2(3) . .
C14 O4 Eu1 151.9(4) . .
C20 C15 C14 118.8(5) . .
C20 C15 C16 119.2(5) . .
C16 C15 C14 121.9(4) . .
O8 C8 C6 117.1(4) . .
O7 C8 O8 124.8(4) . .
O7 C8 C6 118.0(4) . .
C7 C6 C8 120.8(4) . .
C7 C6 C5 119.9(4) . .
C5 C6 C8 119.2(4) . .
O3 C14 C15 118.3(4) . .
O4 C14 O3 124.4(4) . .
O4 C14 C15 117.3(4) . .
C6 C7 C2 119.8(4) . .
C15 C20 C19 120.5(5) . .
C17 C16 C15 120.5(5) . .
C19 C18 C17 121.5(5) . .
C4 C5 C6 121.1(4) . .
C23 C22 C19 121.8(5) . .
C26 C22 C19 120.9(4) . .
C26 C22 C23 117.3(5) . .
C24 N1 C25 117.3(5) . .
N1 C25 C26 123.1(6) . .
C16 C17 C18 119.3(5) . .
C16 C17 C21 119.6(5) . .
C18 C17 C21 121.1(5) . .
C20 C19 C22 119.0(5) . .
C18 C19 C20 119.0(5) . .
C18 C19 C22 122.0(5) . .
N1 C24 C23 123.9(5) . .
C22 C23 C24 118.9(5) . .
C22 C26 C25 119.4(5) . .
C1 O10 Eu1 95.0(3) . 2_656
O1 C21 C17 116.5(6) . .
O2 C21 C17 121.7(6) . .
O2 C21 O1 121.7(7) . .
C11 C10 C9 122.6(7) . .
C11 N2 C12 121.3(8) . .
C9 C13 C12 116.2(7) . .
N2 C12 C13 121.2(7) . .
N2 C11 C10 120.9(8) . .

loop_
_geom_bond_atom_site_label_1
_geom_bond_atom_site_label_2
_geom_bond_distance
_geom_bond_site_symmetry_2
O9 C1 1.277(6) .
O9 Eu1 2.539(3) 2_656
C1 C2 1.497(6) .
C1 Eu1 2.862(5) 2_656
C1 O10 1.252(6) .
O3 Eu1 2.310(3) 4_565
O3 C14 1.251(6) .
O8 Eu1 2.341(4) 4_566
O8 C8 1.263(7) .
C4 C3 1.404(6) .
C4 C9 1.480(7) .
C4 C5 1.384(7) .
C2 C3 1.386(7) .
C2 C7 1.400(6) .
C9 C10 1.398(9) .
C9 C13 1.371(8) .
Eu1 O7 2.351(3) .
Eu1 O4 2.362(4) .
Eu1 O5 2.554(4) .
Eu1 O10 2.466(3) 2_646
Eu1 O6 2.418(3) .
O7 C8 1.244(6) .
O4 C14 1.258(6) .
C15 C14 1.511(7) .
C15 C20 1.391(7) .
C15 C16 1.389(8) .
C8 C6 1.512(6) .
C6 C7 1.388(6) .
C6 C5 1.399(7) .
C20 C19 1.402(7) .
C16 C17 1.389(7) .
C18 C17 1.388(8) .
C18 C19 1.369(8) .
C22 C19 1.492(7) .
C22 C23 1.388(7) .
C22 C26 1.386(8) .
N1 C25 1.333(7) .
N1 C24 1.315(8) .
C25 C26 1.385(8) .
C17 C21 1.489(9) .
C24 C23 1.388(8) .
O1 C21 1.289(8) .
O2 C21 1.233(9) .
C10 C11 1.356(10) .
N2 C12 1.323(10) .
N2 C11 1.277(10) .
C13 C12 1.475(12) .

loop_
_geom_torsion_atom_site_label_1
_geom_torsion_atom_site_label_2
_geom_torsion_atom_site_label_3
_geom_torsion_atom_site_label_4
_geom_torsion
_geom_torsion_site_symmetry_1
_geom_torsion_site_symmetry_4
O9 C1 C2 C3 7.6(7) . .
O9 C1 C2 C7 -173.5(4) . .
O9 C1 O10 Eu1 -0.4(5) . 2_656
C1 C2 C3 C4 -179.5(4) . .
C1 C2 C7 C6 -179.7(4) . .
O8 C8 C6 C7 1.6(7) . .
O8 C8 C6 C5 177.8(5) . .
C4 C9 C10 C11 178.3(7) . .
C4 C9 C13 C12 176.3(6) . .
C2 C1 O10 Eu1 -179.8(4) . 2_656
C3 C4 C9 C10 49.1(8) . .
C3 C4 C9 C13 -131.5(6) . .
C3 C4 C5 C6 -1.9(7) . .
C3 C2 C7 C6 -0.9(7) . .
C9 C4 C3 C2 -177.4(5) . .
C9 C4 C5 C6 175.3(5) . .
C9 C10 C11 N2 6.8(13) . .
C9 C13 C12 N2 5.0(12) . .
Eu1 O9 C1 C2 179.8(4) 2_656 .
Eu1 O9 C1 O10 0.4(5) 2_656 .
Eu1 O3 C14 O4 93.5(7) 4_565 .
Eu1 O3 C14 C15 -87.3(7) 4_565 .
Eu1 O8 C8 O7 20.3(12) 4_566 .
Eu1 O8 C8 C6 -159.6(6) 4_566 .
Eu1 O7 C8 O8 -84.8(8) . .
Eu1 O7 C8 C6 95.1(6) . .
Eu1 O4 C14 O3 -38.5(10) . .
Eu1 O4 C14 C15 142.3(6) . .
O7 C8 C6 C7 -178.4(4) . .
O7 C8 C6 C5 -2.2(7) . .
C15 C20 C19 C18 0.9(7) . .
C15 C20 C19 C22 179.2(4) . .
C15 C16 C17 C18 0.7(8) . .
C15 C16 C17 C21 -176.8(5) . .
C8 C6 C7 C2 175.0(4) . .
C8 C6 C5 C4 -173.6(4) . .
C14 C15 C20 C19 178.0(4) . .
C14 C15 C16 C17 -178.8(5) . .
C7 C2 C3 C4 1.6(7) . .
C7 C6 C5 C4 2.6(7) . .
C20 C15 C14 O3 6.7(6) . .
C20 C15 C14 O4 -174.1(4) . .
C20 C15 C16 C17 1.1(7) . .
C16 C15 C14 O3 -173.5(4) . .
C16 C15 C14 O4 5.8(7) . .
C16 C15 C20 C19 -1.9(7) . .
C16 C17 C21 O1 -172.9(6) . .
C16 C17 C21 O2 9.2(10) . .
C18 C17 C21 O1 9.6(9) . .
C18 C17 C21 O2 -168.3(7) . .
C5 C4 C3 C2 -0.3(7) . .
C5 C4 C9 C10 -128.0(6) . .
C5 C4 C9 C13 51.4(8) . .
C5 C6 C7 C2 -1.2(7) . .
N1 C25 C26 C22 -0.8(11) . .
N1 C24 C23 C22 -2.4(10) . .
C25 N1 C24 C23 0.8(10) . .
C17 C18 C19 C20 0.9(8) . .
C17 C18 C19 C22 -177.4(5) . .
C19 C18 C17 C16 -1.7(8) . .
C19 C18 C17 C21 175.8(5) . .
C19 C22 C23 C24 -179.0(5) . .
C19 C22 C26 C25 -179.6(6) . .
C24 N1 C25 C26 0.8(10) . .
C23 C22 C19 C20 143.5(5) . .
C23 C22 C19 C18 -38.2(8) . .
C23 C22 C26 C25 -0.8(9) . .
C26 C22 C19 C20 -37.7(7) . .
C26 C22 C19 C18 140.6(6) . .
C26 C22 C23 C24 2.2(8) . .
O10 C1 C2 C3 -172.9(5) . .
O10 C1 C2 C7 6.0(7) . .
C10 C9 C13 C12 -4.4(10) . .
C13 C9 C10 C11 -1.1(11) . .
C12 N2 C11 C10 -6.3(14) . .
C11 N2 C12 C13 0.4(13) . .
